data_2010860
loop_
_publ_author_name
'Lazrak, Fatima'
'Essassi, El-Mokhtar'
'El-Bali, Brahim'
'Bolte, Michael'

_publ_section_title
;
 1,2,4-Triazolo[2,3-<i>h</i>]-7,9-thiaza-11-crown-4
;
_journal_issue 4
_journal_name_full 'Acta Crystallographica Section C'
_journal_page_first e164
_journal_page_last e164
_journal_paper_doi 10.1107/S0108270100003814
_journal_volume 56
_journal_year 2000
_chemical_formula_sum 'C8 H13 N3 O2 S'
_chemical_formula_weight 215.27
_chemical_name_systematic ?
_space_group_IT_number 14
_symmetry_cell_setting monoclinic
_symmetry_space_group_name_Hall '-P 2ybc'
_symmetry_space_group_name_H-M 'P 1 21/c 1'
_audit_creation_method SHELXL-97
_cell_angle_alpha 90.00
_cell_angle_beta 113.81(3)
_cell_angle_gamma 90.00
_cell_formula_units_Z 4
_cell_length_a 8.2300(10)
_cell_length_b 15.423(2)
_cell_length_c 8.4760(10)
_cell_measurement_reflns_used 1147
_cell_measurement_temperature 173(2)
_cell_measurement_theta_max 25
_cell_measurement_theta_min 1
_cell_volume 984.3(3)
_computing_cell_refinement SMART
_computing_data_collection 'SMART (Siemens, 1995)'
_computing_data_reduction 'SAINT (Siemens, 1995)'
_computing_structure_refinement 'SHELXL97 (Sheldrick, 1997)'
_computing_structure_solution 'SHELXS97 (Sheldrick, 1990)'
_diffrn_ambient_temperature 173(2)
_diffrn_measured_fraction_theta_full 1.000
_diffrn_measured_fraction_theta_max 1.000
_diffrn_measurement_device_type 'Siemens CCD three-circle'
_diffrn_measurement_method \w
_diffrn_radiation_monochromator graphite
_diffrn_radiation_source 'fine-focus sealed tube'
_diffrn_radiation_type MoK\a
_diffrn_radiation_wavelength .71073
_diffrn_reflns_av_R_equivalents .066
_diffrn_reflns_av_sigmaI/netI .0447
_diffrn_reflns_limit_h_max 10
_diffrn_reflns_limit_h_min -10
_diffrn_reflns_limit_k_max 20
_diffrn_reflns_limit_k_min -20
_diffrn_reflns_limit_l_max 11
_diffrn_reflns_limit_l_min -11
_diffrn_reflns_number 13240
_diffrn_reflns_theta_full 27.48
_diffrn_reflns_theta_max 27.48
_diffrn_reflns_theta_min 2.64
_diffrn_standards_decay_% 0
_diffrn_standards_interval_time 960
_diffrn_standards_number 115
_exptl_absorpt_coefficient_mu .307
_exptl_absorpt_correction_T_max .941
_exptl_absorpt_correction_T_min .862
_exptl_absorpt_correction_type empirical
_exptl_absorpt_process_details '(SADABS; Sheldrick, 1996)'
_exptl_crystal_colour colourless
_exptl_crystal_density_diffrn 1.453
_exptl_crystal_density_method 'not measured'
_exptl_crystal_description block
_exptl_crystal_F_000 456
_exptl_crystal_size_max .50
_exptl_crystal_size_mid .30
_exptl_crystal_size_min .20
_refine_diff_density_max .253
_refine_diff_density_min -.263
_refine_ls_extinction_method none
_refine_ls_goodness_of_fit_ref 1.032
_refine_ls_hydrogen_treatment constr
_refine_ls_matrix_type full
_refine_ls_number_parameters 127
_refine_ls_number_reflns 2257
_refine_ls_number_restraints 0
_refine_ls_restrained_S_all 1.032
_refine_ls_R_factor_all .064
_refine_ls_R_factor_gt .038
_refine_ls_shift/su_max <0.001
_refine_ls_shift/su_mean .000
_refine_ls_structure_factor_coef Fsqd
_refine_ls_weighting_details 'calc w = 1/[\s^2^(Fo^2^)+(0.0314P)^2^+0.3771P] where P = (Fo^2^+2Fc^2^)/3'
_refine_ls_weighting_scheme calc
_refine_ls_wR_factor_ref .081
_reflns_number_gt 1673
_reflns_number_total 2257
_reflns_threshold_expression I>2\s(I)
_cod_data_source_file qa0244.cif
_cod_data_source_block I
_cod_depositor_comments
;
The following automatic conversions were performed:
'_symmetry_cell_setting' value 'Monoclinic' changed to 'monoclinic'
according to '/home/saulius/struct/CIF-dictionaries/cif_core.dic'
dictionary named 'cif_core.dic' version 2.4.1 from 2010-06-29.

Automatic conversion script
Id: cif_fix_enum 1527 2010-12-29 10:47:43Z saulius 

The following automatic conversions were performed:

'_symmetry_cell_setting' value 'Monoclinic' changed to 'monoclinic'
according to /home/saulius/struct/CIF-dictionaries/cif_core.dic
dictionary named 'cif_core.dic' version 2.4.1 from 2010-06-29.

Automatic conversion script
Id: cif_fix_values 1715 2011-07-08 13:25:40Z adriana 
;
_cod_original_cell_volume 984.3(2)
_cod_original_sg_symbol_H-M 'P 21/c'
_cod_database_code 2010860
_cod_database_fobs_code 2010860

loop_
_symmetry_equiv_pos_as_xyz
'x, y, z'
'-x, y+1/2, -z+1/2'
'-x, -y, -z'
'x, -y-1/2, z-1/2'

loop_
_atom_site_label
_atom_site_fract_x
_atom_site_fract_y
_atom_site_fract_z
_atom_site_U_iso_or_equiv
_atom_site_adp_type
_atom_site_calc_flag
_atom_site_refinement_flags
_atom_site_occupancy
_atom_site_disorder_assembly
_atom_site_disorder_group
_atom_site_type_symbol
S1 .36894(6) .55201(3) .58082(6) .02181(13) Uani d . 1 . . S
C2 .5649(2) .57450(12) .7772(2) .0228(4) Uani d . 1 . . C
H2A .5808 .5269 .8604 .027 Uiso calc R 1 . . H
H2B .6707 .5753 .7492 .027 Uiso calc R 1 . . H
C3 .5549(3) .65922(12) .8612(2) .0236(4) Uani d . 1 . . C
H3A .4424 .6624 .8773 .028 Uiso calc R 1 . . H
H3B .6549 .6636 .9758 .028 Uiso calc R 1 . . H
O4 .56322(18) .72852(8) .75360(18) .0295(3) Uani d . 1 . . O
C5 .4895(3) .80816(12) .7808(3) .0263(5) Uani d . 1 . . C
H5A .5539 .8572 .7570 .032 Uiso calc R 1 . . H
H5B .5070 .8119 .9032 .032 Uiso calc R 1 . . H
C6 .2946(3) .81638(13) .6681(3) .0291(5) Uani d . 1 . . C
H6A .2587 .8780 .6610 .035 Uiso calc R 1 . . H
H6B .2716 .7961 .5501 .035 Uiso calc R 1 . . H
O7 .19210(16) .76585(8) .73710(17) .0249(3) Uani d . 1 . . O
C8 .0167(2) .74784(13) .6145(3) .0251(4) Uani d . 1 . . C
H8A -.0259 .7968 .5325 .030 Uiso calc R 1 . . H
H8B -.0636 .7423 .6749 .030 Uiso calc R 1 . . H
C9 .0098(2) .66511(12) .5154(2) .0236(4) Uani d . 1 . . C
H9A -.1132 .6553 .4301 .028 Uiso calc R 1 . . H
H9B .0870 .6713 .4518 .028 Uiso calc R 1 . . H
N10 .06809(19) .59058(10) .63076(19) .0199(3) Uani d . 1 . . N
C11 .2143(2) .54079(11) .6724(2) .0180(4) Uani d . 1 . . C
N12 .2205(2) .48144(10) .7890(2) .0247(4) Uani d . 1 . . N
C13 .0707(3) .49935(13) .8135(3) .0273(5) Uani d . 1 . . C
H13 .0385 .4673 .8922 .033 Uiso calc R 1 . . H
N14 -.0272(2) .56389(11) .7215(2) .0274(4) Uani d . 1 . . N

loop_
_atom_site_aniso_label
_atom_site_aniso_U_11
_atom_site_aniso_U_22
_atom_site_aniso_U_33
_atom_site_aniso_U_12
_atom_site_aniso_U_13
_atom_site_aniso_U_23
S1 .0195(2) .0273(3) .0218(2) .0002(2) .01158(19) -.0013(2)
C2 .0167(9) .0257(10) .0247(10) .0017(8) .0070(8) .0021(8)
C3 .0220(10) .0245(10) .0248(11) -.0019(8) .0097(8) -.0006(8)
O4 .0375(8) .0209(7) .0395(9) .0010(6) .0254(7) .0002(6)
C5 .0272(11) .0199(10) .0328(12) -.0040(8) .0132(9) -.0054(9)
C6 .0298(11) .0257(11) .0332(12) -.0035(9) .0140(9) .0015(9)
O7 .0210(7) .0289(8) .0237(7) -.0041(6) .0080(6) -.0034(6)
C8 .0180(10) .0247(10) .0310(11) .0016(8) .0083(8) -.0039(9)
C9 .0194(9) .0257(11) .0217(10) .0040(8) .0041(8) -.0002(8)
N10 .0170(8) .0219(8) .0221(8) -.0010(6) .0094(7) -.0023(7)
C11 .0176(9) .0191(9) .0175(9) -.0026(7) .0074(7) -.0046(7)
N12 .0294(9) .0215(8) .0258(9) -.0013(7) .0139(7) .0005(7)
C13 .0322(11) .0273(11) .0294(11) -.0077(9) .0197(9) -.0029(9)
N14 .0236(8) .0316(10) .0329(10) -.0068(7) .0175(8) -.0062(8)

loop_
_atom_type_symbol
_atom_type_description
_atom_type_scat_dispersion_real
_atom_type_scat_dispersion_imag
_atom_type_scat_source
C C .0033 .0016 'International Tables Vol C Tables 4.2.6.8 and 6.1.1.4'
H H .0000 .0000 'International Tables Vol C Tables 4.2.6.8 and 6.1.1.4'
N N .0061 .0033 'International Tables Vol C Tables 4.2.6.8 and 6.1.1.4'
O O .0106 .0060 'International Tables Vol C Tables 4.2.6.8 and 6.1.1.4'
S S .1246 .1234 'International Tables Vol C Tables 4.2.6.8 and 6.1.1.4'

loop_
_geom_angle_atom_site_label_1
_geom_angle_atom_site_label_2
_geom_angle_atom_site_label_3
_geom_angle
C11 S1 C2 98.51(8)
C3 C2 S1 113.54(13)
O4 C3 C2 108.81(15)
C3 O4 C5 114.10(14)
O4 C5 C6 112.52(16)
O7 C6 C5 110.29(16)
C8 O7 C6 113.43(15)
O7 C8 C9 111.62(15)
N10 C9 C8 111.30(15)
C11 N10 N14 109.60(15)
C11 N10 C9 129.87(15)
N14 N10 C9 120.48(14)
N12 C11 N10 110.37(15)
N12 C11 S1 125.53(14)
N10 C11 S1 124.08(13)
C11 N12 C13 102.03(16)
N14 C13 N12 116.01(17)
C13 N14 N10 101.99(15)

loop_
_geom_bond_atom_site_label_1
_geom_bond_atom_site_label_2
_geom_bond_site_symmetry_2
_geom_bond_distance
_geom_bond_publ_flag
S1 C11 . 1.7463(17) ?
S1 C2 . 1.823(2) ?
C2 C3 . 1.506(3) ?
C3 O4 . 1.424(2) ?
O4 C5 . 1.429(2) ?
C5 C6 . 1.505(3) ?
C6 O7 . 1.435(2) ?
O7 C8 . 1.425(2) ?
C8 C9 . 1.516(3) ?
C9 N10 . 1.459(2) ?
N10 C11 . 1.349(2) ?
N10 N14 . 1.365(2) ?
C11 N12 . 1.333(2) ?
N12 C13 . 1.358(2) ?
C13 N14 . 1.319(3) ?

loop_
_geom_torsion_atom_site_label_1
_geom_torsion_atom_site_label_2
_geom_torsion_atom_site_label_3
_geom_torsion_atom_site_label_4
_geom_torsion
C11 S1 C2 C3 -65.77(15)
S1 C2 C3 O4 -68.59(18)
C2 C3 O4 C5 157.45(15)
C3 O4 C5 C6 -89.92(19)
O4 C5 C6 O7 78.3(2)
C5 C6 O7 C8 -161.31(15)
C6 O7 C8 C9 88.75(19)
O7 C8 C9 N10 60.1(2)
C8 C9 N10 C11 -112.3(2)
C8 C9 N10 N14 64.9(2)
N14 N10 C11 N12 -.1(2)
C9 N10 C11 N12 177.28(16)
N14 N10 C11 S1 178.39(12)
C9 N10 C11 S1 -4.2(3)
C2 S1 C11 N12 -61.28(17)
C2 S1 C11 N10 120.42(15)
N10 C11 N12 C13 -.19(19)
S1 C11 N12 C13 -178.69(14)
C11 N12 C13 N14 .5(2)
N12 C13 N14 N10 -.6(2)
C11 N10 N14 C13 .40(19)
C9 N10 N14 C13 -177.29(16)

loop_
_cod_related_entry_id
_cod_related_entry_database
_cod_related_entry_code
1 ChemSpider 21135799
